data_1567227
loop_
_publ_author_name
'Kosterina, E. V.'
'Troyanov, S. I.'
'Kemnitz, E.'
'Aslanov, L. A.'

_publ_section_title
;
 Synthesis and Crystal Structure of Acid Phosphites RbH2PO3, CsH2PO3, and
 TlH2PO3
;
_journal_issue 7
_journal_name_full 'Russian Journal of Coordination Chemistry'
_journal_page_first 458
_journal_page_last 462
_journal_paper_doi 10.1023/A:1011377229855
_journal_volume 27
_journal_year 2001
_chemical_formula_moiety 'Cs, H2 O3 P'
_chemical_formula_sum 'Cs H2 O3 P'
_chemical_formula_weight 213.90
_chemical_name_common
;
Caesium dihydrogenphosphate(III)
;
_chemical_name_systematic
;
Caesium phosphite
;
_space_group_crystal_system monoclinic
_space_group_IT_number 14
_space_group_name_Hall '-P 2ybc'
_space_group_name_H-M_alt 'P 1 21/c 1'
_symmetry_Int_Tables_number 14
_symmetry_space_group_name_H-M 'P 1 21/c 1'
_audit_creation_method 'manually at INEOS RAS'
_cell_angle_alpha 90
_cell_angle_beta 104.84(3)
_cell_angle_gamma 90
_cell_formula_units_Z 8
_cell_length_a 7.930(2)
_cell_length_b 8.929(2)
_cell_length_c 13.163(3)
_cell_volume 900.9(4)
_diffrn_ambient_temperature 150
_diffrn_radiation_probe x-ray
_diffrn_radiation_type MoK\a
_exptl_crystal_density_diffrn 3.154
_exptl_crystal_F_000 768
_refine_ls_R_factor_gt 0.024
_refine_ls_wR_factor_ref 0.092
_cod_data_source_file R23-25old.cif
_cod_data_source_block compound_R24old
_cod_original_sg_symbol_H-M 'P 21/c'
_cod_database_code 1567227

loop_
_symmetry_equiv_pos_site_id
_symmetry_equiv_pos_as_xyz
1 x,y,z
2 -x,1/2+y,1/2-z
3 -x,-y,-z
4 x,-1/2-y,-1/2+z

loop_
_atom_site_label
_atom_site_type_symbol
_atom_site_fract_x
_atom_site_fract_y
_atom_site_fract_z
_atom_site_U_iso_or_equiv
Cs(1) Cs 0.93804(5) 0.01741(4) 0.26884(3) 0.0154(2)
Cs(2) Cs 0.60244(5) 0.25369(4) 0.51330(3) 0.0148(2)
P(1) P 0.4633(2) 0.9967(2) 0.25149(12) 0.0129(4)
P(2) P 0.9257(2) 0.7138(2) 0.49364(12) 0.0132(3)
O(1) O 0.5337(6) 0.9868(5) 0.1572(3) 0.019(1)
O(2) O 0.5898(6) 0.9877(5) 0.3587(3) 0.017(1)
O(3) O 0.3216(6) 0.8719(5) 0.2515(3) 0.022(1)
O(4) O 0.9897(6) 0.7294(5) 0.3962(3) 0.020(1)
O(5) O 1.0575(6) 0.6919(5) 0.5963(3) 0.021(1)
O(6) O 0.8122(6) 0.8532(6) 0.5098(3) 0.021(1)
H(1) H 0.383(8) 1.116(7) 0.243(5) 0.02(2)
H(2) H 0.232(8) 0.859(12) 0.203(5) 0.07(3)
H(3) H 0.812(8) 0.599(6) 0.480(4) 0.01(1)
H(4) H 0.754(11) 0.888(9) 0.462(6) 0.03(2)
